data_7030743
loop_
_publ_author_name
'Massoud, Salah S.'
'Perkins, Richard S.'
'Louka, Febee R.'
'Xu, Wu'
'Le Roux, Anne'
'Dutercq, Quentin'
'Fischer, Roland C.'
'Mautner, Franz A.'
'Handa, Makoto'
'Hiraoka, Yuya'
'Kreft, Gabriel L.'
'Bortolotto, Tiago'
'Terenzi, Hern\'an'

_publ_section_title
;
 Efficient hydrolytic cleavage of plasmid DNA by chloro-cobalt(ii)
 complexes based on sterically hindered pyridyl tripod tetraamine ligands:
 synthesis, crystal structure and DNA cleavage.
;
_journal_issue 26
_journal_name_full 'Dalton transactions (Cambridge, England : 2003)'
_journal_page_first 10086
_journal_page_last 10103
_journal_paper_doi 10.1039/c4dt00615a
_journal_volume 43
_journal_year 2014
_chemical_formula_moiety 'C19 H20 Cl Co N4 1+, F6 P 1-'
_chemical_formula_sum 'C19 H20 Cl Co F6 N4 P'
_chemical_formula_weight 543.74
_chemical_name_common '[CoCl(6-MeTPA)]PF6'
_chemical_name_systematic
; 
 ? 
;
_space_group_IT_number 14
_symmetry_cell_setting monoclinic
_symmetry_space_group_name_Hall '-P 2yn'
_symmetry_space_group_name_H-M 'P 1 21/n 1'
_atom_sites_solution_hydrogens geom
_atom_sites_solution_primary direct
_atom_sites_solution_secondary difmap
_audit_creation_method SHELXL-97
_cell_angle_alpha 90.00
_cell_angle_beta 119.219(14)
_cell_angle_gamma 90.00
_cell_formula_units_Z 4
_cell_length_a 13.6304(13)
_cell_length_b 13.4681(13)
_cell_length_c 13.6781(14)
_cell_measurement_reflns_used 2000
_cell_measurement_temperature 100(2)
_cell_measurement_theta_max 25.00
_cell_measurement_theta_min 1.75
_cell_volume 2191.5(5)
_computing_structure_refinement 'SHELXL-97 (Sheldrick, 2008)'
_computing_structure_solution 'SHELXS-97 (Sheldrick, 2008)'
_diffrn_ambient_temperature 100(2)
_diffrn_measured_fraction_theta_full 0.999
_diffrn_measured_fraction_theta_max 0.999
_diffrn_measurement_device_type 'Bruker SMART CCD'
_diffrn_measurement_method \w-scans
_diffrn_radiation_monochromator graphite
_diffrn_radiation_source 'fine-focus sealed tube'
_diffrn_radiation_type MoK\a
_diffrn_radiation_wavelength 0.71073
_diffrn_reflns_av_R_equivalents 0.0253
_diffrn_reflns_av_sigmaI/netI 0.0223
_diffrn_reflns_limit_h_max 16
_diffrn_reflns_limit_h_min -17
_diffrn_reflns_limit_k_max 16
_diffrn_reflns_limit_k_min -16
_diffrn_reflns_limit_l_max 17
_diffrn_reflns_limit_l_min -17
_diffrn_reflns_number 17023
_diffrn_reflns_theta_full 26.36
_diffrn_reflns_theta_max 26.36
_diffrn_reflns_theta_min 1.73
_exptl_absorpt_coefficient_mu 1.043
_exptl_absorpt_correction_T_max 0.8850
_exptl_absorpt_correction_T_min 0.7588
_exptl_absorpt_correction_type multi-scan
_exptl_absorpt_process_details SADABS
_exptl_crystal_colour green
_exptl_crystal_density_diffrn 1.648
_exptl_crystal_density_method 'not measured'
_exptl_crystal_description irregular
_exptl_crystal_F_000 1100
_exptl_crystal_size_max 0.28
_exptl_crystal_size_mid 0.21
_exptl_crystal_size_min 0.12
_refine_diff_density_max 2.221
_refine_diff_density_min -0.998
_refine_diff_density_rms 0.089
_refine_ls_extinction_method none
_refine_ls_goodness_of_fit_ref 1.109
_refine_ls_hydrogen_treatment constr
_refine_ls_matrix_type full
_refine_ls_number_parameters 290
_refine_ls_number_reflns 4449
_refine_ls_number_restraints 0
_refine_ls_restrained_S_all 1.109
_refine_ls_R_factor_all 0.0522
_refine_ls_R_factor_gt 0.0506
_refine_ls_shift/su_max 0.000
_refine_ls_shift/su_mean 0.000
_refine_ls_structure_factor_coef Fsqd
_refine_ls_weighting_details 'calc w=1/[\s^2^(Fo^2^)+(0.0440P)^2^+5.4842P] where P=(Fo^2^+2Fc^2^)/3'
_refine_ls_weighting_scheme calc
_refine_ls_wR_factor_gt 0.1158
_refine_ls_wR_factor_ref 0.1167
_reflns_number_gt 4303
_reflns_number_total 4449
_reflns_threshold_expression >2sigma(I)
_cod_data_source_file c4dt00615a2.cif
_cod_data_source_block s1918k
_cod_depositor_comments
;
The following automatic conversions were performed:

'_symmetry_cell_setting' value 'Monoclinic' changed to 'monoclinic'
according to
/usr/data/users/saulius/crontab/automatic-downloads/rss-feeds/RSC/lib/dictionaries/cif_core.dic
dictionary named 'cif_core.dic' version 2.4.2 from 2011-04-26.

Automatic conversion script
Id: cif_fix_values 2281 2013-09-26 08:29:07Z andrius 

 Adding full bibliography for 7030743--7030746.cif.
;
_cod_original_sg_symbol_H-M 'P 21/n'
_cod_database_code 7030743

loop_
_symmetry_equiv_pos_as_xyz
'x, y, z'
'-x+1/2, y+1/2, -z+1/2'
'-x, -y, -z'
'x-1/2, -y-1/2, z-1/2'

loop_
_atom_site_label
_atom_site_type_symbol
_atom_site_fract_x
_atom_site_fract_y
_atom_site_fract_z
_atom_site_U_iso_or_equiv
_atom_site_adp_type
_atom_site_occupancy
_atom_site_calc_flag
_atom_site_refinement_flags
Co1 Co 0.06895(3) 0.70340(3) 0.20759(3) 0.01932(13) Uani 1 d .
Cl1 Cl 0.01032(7) 0.83943(7) 0.09033(7) 0.0339(2) Uani 1 d .
N1 N 0.0559(2) 0.7717(2) 0.3376(2) 0.0237(5) Uani 1 d .
N2 N 0.2247(2) 0.6815(2) 0.2174(2) 0.0228(5) Uani 1 d .
N3 N 0.1490(2) 0.59667(19) 0.3456(2) 0.0212(5) Uani 1 d .
N4 N -0.0352(2) 0.57789(19) 0.1415(2) 0.0202(5) Uani 1 d .
C8 C 0.2650(3) 0.7399(3) 0.1652(3) 0.0281(7) Uani 1 d .
H8 H 0.2186 0.7913 0.1174 0.034 Uiso 1 calc R
C13 C -0.0282(2) 0.5122(2) 0.2194(2) 0.0216(6) Uani 1 d .
C9 C 0.2888(3) 0.6080(2) 0.2835(2) 0.0243(6) Uani 1 d .
C6 C 0.2016(3) 0.6545(2) 0.4502(2) 0.0246(6) Uani 1 d .
H6A H 0.2739 0.6826 0.4626 0.029 Uiso 1 calc R
H6B H 0.2169 0.6109 0.5144 0.029 Uiso 1 calc R
C1 C 0.1237(3) 0.7369(2) 0.4421(2) 0.0238(6) Uani 1 d .
C18 C -0.1142(3) 0.5622(2) 0.0328(3) 0.0254(6) Uani 1 d .
C10 C 0.3976(3) 0.5922(3) 0.3032(3) 0.0303(7) Uani 1 d .
H10 H 0.4428 0.5408 0.3519 0.036 Uiso 1 calc R
C14 C -0.1836(3) 0.4186(3) 0.0838(3) 0.0314(7) Uani 1 d .
H14 H -0.2356 0.3653 0.0640 0.038 Uiso 1 calc R
C15 C 0.0583(2) 0.5325(2) 0.3392(2) 0.0223(6) Uani 1 d .
H15A H 0.0218 0.5654 0.3779 0.027 Uiso 1 calc R
H15B H 0.0906 0.4690 0.3779 0.027 Uiso 1 calc R
C16 C -0.1901(3) 0.4847(3) 0.0036(3) 0.0307(7) Uani 1 d .
H16 H -0.2471 0.4769 -0.0721 0.037 Uiso 1 calc R
C7 C 0.2339(3) 0.5409(3) 0.3316(3) 0.0263(7) Uani 1 d .
H7A H 0.1980 0.4840 0.2807 0.032 Uiso 1 calc R
H7B H 0.2916 0.5147 0.4050 0.032 Uiso 1 calc R
C4 C -0.0241(3) 0.8860(3) 0.4125(3) 0.0357(8) Uani 1 d .
H4 H -0.0767 0.9373 0.4001 0.043 Uiso 1 calc R
C17 C -0.0997(3) 0.4316(2) 0.1934(3) 0.0263(7) Uani 1 d .
H17 H -0.0912 0.3860 0.2500 0.032 Uiso 1 calc R
C2 C 0.1215(3) 0.7762(3) 0.5346(3) 0.0319(8) Uani 1 d .
H2 H 0.1711 0.7519 0.6077 0.038 Uiso 1 calc R
C11 C 0.3715(3) 0.7274(3) 0.1790(3) 0.0337(8) Uani 1 d .
H11 H 0.3978 0.7687 0.1404 0.040 Uiso 1 calc R
C5 C -0.0165(3) 0.8449(2) 0.3235(3) 0.0294(7) Uani 1 d .
H5 H -0.0643 0.8694 0.2501 0.035 Uiso 1 calc R
C12 C 0.4389(3) 0.6537(3) 0.2499(3) 0.0359(8) Uani 1 d .
H12 H 0.5133 0.6450 0.2623 0.043 Uiso 1 calc R
C3 C 0.0459(3) 0.8513(3) 0.5191(3) 0.0371(8) Uani 1 d .
H3 H 0.0423 0.8787 0.5813 0.045 Uiso 1 calc R
C19 C -0.1131(3) 0.6268(3) -0.0569(3) 0.0361(8) Uani 1 d .
H19A H -0.0944 0.6952 -0.0294 0.054 Uiso 1 calc R
H19B H -0.1875 0.6254 -0.1239 0.054 Uiso 1 calc R
H19C H -0.0568 0.6018 -0.0756 0.054 Uiso 1 calc R
P1 P 0.72244(6) 0.11153(6) 0.14054(6) 0.02178(18) Uani 1 d .
F1 F 0.79844(19) 0.20987(15) 0.18112(19) 0.0397(5) Uani 1 d .
F2 F 0.6207(2) 0.1716(2) 0.04503(19) 0.0540(7) Uani 1 d .
F3 F 0.64831(18) 0.01244(17) 0.10163(18) 0.0407(5) Uani 1 d .
F4 F 0.8251(2) 0.05020(18) 0.23425(19) 0.0518(6) Uani 1 d .
F5 F 0.76809(18) 0.08830(17) 0.05483(18) 0.0404(5) Uani 1 d .
F6 F 0.67800(19) 0.13573(18) 0.22595(18) 0.0440(6) Uani 1 d .

loop_
_atom_site_aniso_label
_atom_site_aniso_U_11
_atom_site_aniso_U_22
_atom_site_aniso_U_33
_atom_site_aniso_U_23
_atom_site_aniso_U_13
_atom_site_aniso_U_12
Co1 0.0164(2) 0.0251(2) 0.0154(2) 0.00133(15) 0.00690(16) 0.00071(16)
Cl1 0.0307(4) 0.0394(5) 0.0290(4) 0.0135(3) 0.0124(3) 0.0063(3)
N1 0.0254(13) 0.0253(13) 0.0205(12) -0.0017(10) 0.0113(11) -0.0037(11)
N2 0.0180(12) 0.0308(14) 0.0197(12) -0.0037(10) 0.0093(10) -0.0033(10)
N3 0.0176(12) 0.0276(13) 0.0179(12) 0.0007(10) 0.0083(10) -0.0003(10)
N4 0.0174(12) 0.0233(13) 0.0187(12) -0.0011(10) 0.0078(10) 0.0042(10)
C8 0.0272(16) 0.0323(17) 0.0256(16) -0.0038(13) 0.0137(13) -0.0062(14)
C13 0.0206(14) 0.0249(15) 0.0214(14) -0.0008(12) 0.0118(12) 0.0052(12)
C9 0.0193(14) 0.0341(17) 0.0185(14) -0.0035(12) 0.0085(12) -0.0008(13)
C6 0.0199(14) 0.0336(17) 0.0159(13) 0.0020(12) 0.0053(11) -0.0029(13)
C1 0.0245(15) 0.0258(15) 0.0187(14) -0.0027(12) 0.0086(12) -0.0089(13)
C18 0.0239(15) 0.0278(16) 0.0202(14) -0.0034(12) 0.0073(12) 0.0055(13)
C10 0.0222(15) 0.043(2) 0.0220(15) -0.0013(14) 0.0081(13) 0.0056(14)
C14 0.0291(17) 0.0323(18) 0.0333(17) -0.0075(15) 0.0156(14) -0.0065(14)
C15 0.0201(14) 0.0265(15) 0.0201(14) 0.0023(12) 0.0096(12) -0.0015(12)
C16 0.0266(16) 0.0369(18) 0.0215(15) -0.0072(14) 0.0061(13) -0.0005(14)
C7 0.0203(14) 0.0335(17) 0.0247(15) 0.0055(13) 0.0107(12) 0.0056(13)
C4 0.049(2) 0.0243(17) 0.041(2) -0.0062(15) 0.0282(18) -0.0033(15)
C17 0.0256(15) 0.0298(16) 0.0261(16) -0.0016(13) 0.0147(13) -0.0015(13)
C2 0.044(2) 0.0305(17) 0.0187(15) -0.0057(13) 0.0129(14) -0.0125(15)
C11 0.0312(17) 0.042(2) 0.0336(18) -0.0046(15) 0.0199(15) -0.0107(15)
C5 0.0336(18) 0.0247(16) 0.0295(17) -0.0029(13) 0.0151(14) -0.0012(14)
C12 0.0223(16) 0.055(2) 0.0335(18) -0.0086(17) 0.0156(14) -0.0067(16)
C3 0.060(2) 0.0267(17) 0.0315(18) -0.0101(14) 0.0280(18) -0.0096(17)
C19 0.042(2) 0.0343(19) 0.0259(17) -0.0009(15) 0.0117(15) 0.0044(16)
P1 0.0180(4) 0.0268(4) 0.0201(4) -0.0009(3) 0.0089(3) -0.0025(3)
F1 0.0442(12) 0.0316(11) 0.0546(13) -0.0096(10) 0.0330(11) -0.0137(9)
F2 0.0417(13) 0.0658(16) 0.0381(12) 0.0117(12) 0.0066(10) 0.0241(12)
F3 0.0439(12) 0.0444(12) 0.0430(12) -0.0193(10) 0.0283(10) -0.0224(10)
F4 0.0440(13) 0.0461(14) 0.0399(12) 0.0109(11) 0.0007(10) 0.0068(11)
F5 0.0386(11) 0.0521(13) 0.0440(12) -0.0132(10) 0.0306(10) -0.0105(10)
F6 0.0474(13) 0.0579(14) 0.0417(12) -0.0250(11) 0.0334(11) -0.0261(11)

loop_
_atom_type_symbol
_atom_type_description
_atom_type_scat_dispersion_real
_atom_type_scat_dispersion_imag
_atom_type_scat_source
C C 0.0033 0.0016 'International Tables Vol C Tables 4.2.6.8 and 6.1.1.4'
H H 0.0000 0.0000 'International Tables Vol C Tables 4.2.6.8 and 6.1.1.4'
N N 0.0061 0.0033 'International Tables Vol C Tables 4.2.6.8 and 6.1.1.4'
Co Co 0.3494 0.9721 'International Tables Vol C Tables 4.2.6.8 and 6.1.1.4'
Cl Cl 0.1484 0.1585 'International Tables Vol C Tables 4.2.6.8 and 6.1.1.4'
P P 0.1023 0.0942 'International Tables Vol C Tables 4.2.6.8 and 6.1.1.4'
F F 0.0171 0.0103 'International Tables Vol C Tables 4.2.6.8 and 6.1.1.4'

loop_
_geom_angle_atom_site_label_1
_geom_angle_atom_site_label_2
_geom_angle_atom_site_label_3
_geom_angle
N2 Co1 N1 121.09(10)
N2 Co1 N4 111.45(10)
N1 Co1 N4 113.60(10)
N2 Co1 N3 77.76(10)
N1 Co1 N3 76.63(10)
N4 Co1 N3 77.97(10)
N2 Co1 Cl1 98.84(8)
N1 Co1 Cl1 95.62(8)
N4 Co1 Cl1 114.01(7)
N3 Co1 Cl1 167.81(7)
C5 N1 C1 118.8(3)
C5 N1 Co1 124.4(2)
C1 N1 Co1 116.8(2)
C9 N2 C8 119.4(3)
C9 N2 Co1 117.2(2)
C8 N2 Co1 123.3(2)
C7 N3 C6 111.0(2)
C7 N3 C15 112.6(2)
C6 N3 C15 111.3(2)
C7 N3 Co1 108.41(18)
C6 N3 Co1 106.93(19)
C15 N3 Co1 106.37(17)
C13 N4 C18 118.2(3)
C13 N4 Co1 114.39(19)
C18 N4 Co1 127.0(2)
N2 C8 C11 122.0(3)
N2 C8 H8 119.0
C11 C8 H8 119.0
N4 C13 C17 122.7(3)
N4 C13 C15 117.1(3)
C17 C13 C15 120.1(3)
N2 C9 C10 121.8(3)
N2 C9 C7 116.0(3)
C10 C9 C7 122.2(3)
N3 C6 C1 109.2(2)
N3 C6 H6A 109.8
C1 C6 H6A 109.8
N3 C6 H6B 109.8
C1 C6 H6B 109.8
H6A C6 H6B 108.3
N1 C1 C2 121.7(3)
N1 C1 C6 115.3(3)
C2 C1 C6 123.0(3)
N4 C18 C16 120.9(3)
N4 C18 C19 118.8(3)
C16 C18 C19 120.2(3)
C9 C10 C12 118.4(3)
C9 C10 H10 120.8
C12 C10 H10 120.8
C16 C14 C17 118.5(3)
C16 C14 H14 120.8
C17 C14 H14 120.8
N3 C15 C13 111.1(2)
N3 C15 H15A 109.4
C13 C15 H15A 109.4
N3 C15 H15B 109.4
C13 C15 H15B 109.4
H15A C15 H15B 108.0
C14 C16 C18 120.5(3)
C14 C16 H16 119.7
C18 C16 H16 119.7
N3 C7 C9 109.9(3)
N3 C7 H7A 109.7
C9 C7 H7A 109.7
N3 C7 H7B 109.7
C9 C7 H7B 109.7
H7A C7 H7B 108.2
C3 C4 C5 119.0(3)
C3 C4 H4 120.5
C5 C4 H4 120.5
C14 C17 C13 119.0(3)
C14 C17 H17 120.5
C13 C17 H17 120.5
C3 C2 C1 119.0(3)
C3 C2 H2 120.5
C1 C2 H2 120.5
C12 C11 C8 118.7(3)
C12 C11 H11 120.6
C8 C11 H11 120.6
N1 C5 C4 122.1(3)
N1 C5 H5 118.9
C4 C5 H5 118.9
C11 C12 C10 119.7(3)
C11 C12 H12 120.1
C10 C12 H12 120.1
C4 C3 C2 119.3(3)
C4 C3 H3 120.4
C2 C3 H3 120.4
C18 C19 H19A 109.5
C18 C19 H19B 109.5
H19A C19 H19B 109.5
C18 C19 H19C 109.5
H19A C19 H19C 109.5
H19B C19 H19C 109.5
F2 P1 F6 90.40(14)
F2 P1 F4 178.70(15)
F6 P1 F4 90.85(14)
F2 P1 F3 89.70(14)
F6 P1 F3 90.58(11)
F4 P1 F3 89.95(13)
F2 P1 F5 89.59(13)
F6 P1 F5 179.33(12)
F4 P1 F5 89.16(14)
F3 P1 F5 90.08(11)
F2 P1 F1 91.24(14)
F6 P1 F1 89.42(11)
F4 P1 F1 89.11(13)
F3 P1 F1 179.06(14)
F5 P1 F1 89.91(11)

loop_
_geom_bond_atom_site_label_1
_geom_bond_atom_site_label_2
_geom_bond_distance
Co1 N2 2.082(3)
Co1 N1 2.086(3)
Co1 N4 2.106(3)
Co1 N3 2.193(3)
Co1 Cl1 2.3057(9)
N1 C5 1.341(4)
N1 C1 1.352(4)
N2 C9 1.337(4)
N2 C8 1.347(4)
N3 C7 1.468(4)
N3 C6 1.473(4)
N3 C15 1.476(4)
N4 C13 1.353(4)
N4 C18 1.360(4)
C8 C11 1.380(5)
C8 H8 0.9500
C13 C17 1.384(4)
C13 C15 1.504(4)
C9 C10 1.389(4)
C9 C7 1.512(4)
C6 C1 1.501(5)
C6 H6A 0.9900
C6 H6B 0.9900
C1 C2 1.385(4)
C18 C16 1.385(5)
C18 C19 1.511(5)
C10 C12 1.391(5)
C10 H10 0.9500
C14 C16 1.380(5)
C14 C17 1.384(5)
C14 H14 0.9500
C15 H15A 0.9900
C15 H15B 0.9900
C16 H16 0.9500
C7 H7A 0.9900
C7 H7B 0.9900
C4 C3 1.376(5)
C4 C5 1.385(5)
C4 H4 0.9500
C17 H17 0.9500
C2 C3 1.385(5)
C2 H2 0.9500
C11 C12 1.378(5)
C11 H11 0.9500
C5 H5 0.9500
C12 H12 0.9500
C3 H3 0.9500
C19 H19A 0.9800
C19 H19B 0.9800
C19 H19C 0.9800
P1 F2 1.586(2)
P1 F6 1.590(2)
P1 F4 1.591(2)
P1 F3 1.600(2)
P1 F5 1.604(2)
P1 F1 1.604(2)

loop_
_geom_torsion_atom_site_label_1
_geom_torsion_atom_site_label_2
_geom_torsion_atom_site_label_3
_geom_torsion_atom_site_label_4
_geom_torsion
N2 Co1 N1 C5 132.6(3)
N4 Co1 N1 C5 -90.6(3)
N3 Co1 N1 C5 -160.8(3)
Cl1 Co1 N1 C5 28.7(3)
N2 Co1 N1 C1 -49.3(3)
N4 Co1 N1 C1 87.5(2)
N3 Co1 N1 C1 17.3(2)
Cl1 Co1 N1 C1 -153.2(2)
N1 Co1 N2 C9 75.8(2)
N4 Co1 N2 C9 -61.9(2)
N3 Co1 N2 C9 9.8(2)
Cl1 Co1 N2 C9 177.9(2)
N1 Co1 N2 C8 -101.0(3)
N4 Co1 N2 C8 121.3(2)
N3 Co1 N2 C8 -167.0(3)
Cl1 Co1 N2 C8 1.1(2)
N2 Co1 N3 C7 -24.91(19)
N1 Co1 N3 C7 -151.4(2)
N4 Co1 N3 C7 90.5(2)
Cl1 Co1 N3 C7 -99.9(4)
N2 Co1 N3 C6 94.78(19)
N1 Co1 N3 C6 -31.71(18)
N4 Co1 N3 C6 -149.83(19)
Cl1 Co1 N3 C6 19.8(4)
N2 Co1 N3 C15 -146.2(2)
N1 Co1 N3 C15 87.28(19)
N4 Co1 N3 C15 -30.84(18)
Cl1 Co1 N3 C15 138.8(3)
N2 Co1 N4 C13 91.9(2)
N1 Co1 N4 C13 -49.0(2)
N3 Co1 N4 C13 20.4(2)
Cl1 Co1 N4 C13 -157.20(18)
N2 Co1 N4 C18 -95.2(2)
N1 Co1 N4 C18 123.8(2)
N3 Co1 N4 C18 -166.7(3)
Cl1 Co1 N4 C18 15.7(3)
C9 N2 C8 C11 -1.0(5)
Co1 N2 C8 C11 175.8(2)
C18 N4 C13 C17 -1.5(4)
Co1 N4 C13 C17 172.0(2)
C18 N4 C13 C15 -178.7(3)
Co1 N4 C13 C15 -5.2(3)
C8 N2 C9 C10 2.4(5)
Co1 N2 C9 C10 -174.6(2)
C8 N2 C9 C7 -175.4(3)
Co1 N2 C9 C7 7.7(3)
C7 N3 C6 C1 159.2(2)
C15 N3 C6 C1 -74.6(3)
Co1 N3 C6 C1 41.1(3)
C5 N1 C1 C2 -1.2(5)
Co1 N1 C1 C2 -179.5(2)
C5 N1 C1 C6 179.6(3)
Co1 N1 C1 C6 1.3(3)
N3 C6 C1 N1 -29.6(4)
N3 C6 C1 C2 151.2(3)
C13 N4 C18 C16 3.9(4)
Co1 N4 C18 C16 -168.7(2)
C13 N4 C18 C19 -172.1(3)
Co1 N4 C18 C19 15.3(4)
N2 C9 C10 C12 -1.6(5)
C7 C9 C10 C12 176.0(3)
C7 N3 C15 C13 -81.7(3)
C6 N3 C15 C13 153.1(2)
Co1 N3 C15 C13 36.9(3)
N4 C13 C15 N3 -22.8(4)
C17 C13 C15 N3 159.9(3)
C17 C14 C16 C18 0.0(5)
N4 C18 C16 C14 -3.2(5)
C19 C18 C16 C14 172.8(3)
C6 N3 C7 C9 -81.9(3)
C15 N3 C7 C9 152.6(2)
Co1 N3 C7 C9 35.2(3)
N2 C9 C7 N3 -29.6(4)
C10 C9 C7 N3 152.6(3)
C16 C14 C17 C13 2.4(5)
N4 C13 C17 C14 -1.6(5)
C15 C13 C17 C14 175.5(3)
N1 C1 C2 C3 1.6(5)
C6 C1 C2 C3 -179.3(3)
N2 C8 C11 C12 -1.1(5)
C1 N1 C5 C4 0.1(5)
Co1 N1 C5 C4 178.2(3)
C3 C4 C5 N1 0.7(5)
C8 C11 C12 C10 1.8(5)
C9 C10 C12 C11 -0.5(5)
C5 C4 C3 C2 -0.3(5)
C1 C2 C3 C4 -0.8(5)
